data_4511689
loop_
_publ_author_name
'Pfeiffer, Constance R.'
'Fowler, Drew A.'
'Atwood, Jerry L.'

_publ_section_title
;
 Endo vs Exo Bowl: Complexation of Xanthone by Pyrogallol[4]arenes
;
_journal_issue 8
_journal_name_full 'Crystal Growth &amp; Design'
_journal_page_first 4205
_journal_paper_doi 10.1021/cg500794w
_journal_volume 14
_journal_year 2014
_chemical_formula_moiety 'C32 H32 O12, C13 H8 O2, C3 H8 O1, 2(C1 H4 O1)'
_chemical_formula_sum 'C50 H56 O17'
_chemical_formula_weight 928.95
_chemical_name_common 'C-methylpyrogallol[4]arene with xanthone'
_space_group_IT_number 2
_symmetry_cell_setting triclinic
_symmetry_Int_Tables_number 2
_symmetry_space_group_name_Hall '-P 1'
_symmetry_space_group_name_H-M 'P -1'
_atom_sites_solution_hydrogens geom
_atom_sites_solution_primary direct
_atom_sites_solution_secondary difmap
_audit_creation_method SHELXL-97
_cell_angle_alpha 68.6050(10)
_cell_angle_beta 87.6550(10)
_cell_angle_gamma 82.5330(10)
_cell_formula_units_Z 2
_cell_length_a 12.5436(10)
_cell_length_b 13.1759(10)
_cell_length_c 14.5830(11)
_cell_measurement_reflns_used 9108
_cell_measurement_temperature 173(2)
_cell_measurement_theta_max 27.1
_cell_measurement_theta_min 2.2
_cell_volume 2225.0(3)
_computing_cell_refinement 'APEX2 (Bruker AXS, 2008)'
_computing_data_collection 'APEX2 (Bruker AXS, 2008)'
_computing_data_reduction 'APEX2 (Bruker AXS, 2008)'
_computing_molecular_graphics 'X-SEED, Barbour, 2001'
_computing_publication_material 'CIFTAB (Sheldrick, 2013)'
_computing_structure_refinement 'SHELXL-1997 (Sheldrick, 1997)'
_computing_structure_solution 'SHELXS-1997 (Sheldrick, 1997)'
_diffrn_ambient_temperature 173(2)
_diffrn_measured_fraction_theta_full 0.988
_diffrn_measured_fraction_theta_max 0.988
_diffrn_measurement_device_type 'Bruker APEXII CCD area detector'
_diffrn_measurement_method 'omega scans'
_diffrn_radiation_monochromator graphite
_diffrn_radiation_type MoK\a
_diffrn_radiation_wavelength 0.71073
_diffrn_reflns_av_R_equivalents 0.0229
_diffrn_reflns_av_sigmaI/netI 0.0294
_diffrn_reflns_limit_h_max 16
_diffrn_reflns_limit_h_min -16
_diffrn_reflns_limit_k_max 16
_diffrn_reflns_limit_k_min -16
_diffrn_reflns_limit_l_max 18
_diffrn_reflns_limit_l_min -18
_diffrn_reflns_number 25493
_diffrn_reflns_theta_full 27.18
_diffrn_reflns_theta_max 27.18
_diffrn_reflns_theta_min 1.50
_diffrn_source 'fine-focus sealed tube'
_diffrn_standards_decay_% 0.0
_exptl_absorpt_coefficient_mu 0.104
_exptl_absorpt_correction_T_max 0.97
_exptl_absorpt_correction_T_min 0.83
_exptl_absorpt_correction_type multi-scan
_exptl_absorpt_process_details
;
 Data were corrected for decay and absorption using the program SADABS 
 (Sheldrick, G. M. (2003). SADABS. Version 2.10. University of
 G\"ottingen, Germany).
;
_exptl_crystal_colour colourless
_exptl_crystal_density_diffrn 1.387
_exptl_crystal_density_method 'not measured'
_exptl_crystal_description prism
_exptl_crystal_F_000 984
_exptl_crystal_size_max 0.46
_exptl_crystal_size_mid 0.38
_exptl_crystal_size_min 0.26
_refine_diff_density_max 0.808
_refine_diff_density_min -0.438
_refine_diff_density_rms 0.057
_refine_ls_extinction_method none
_refine_ls_goodness_of_fit_ref 1.024
_refine_ls_hydrogen_treatment constr
_refine_ls_matrix_type full
_refine_ls_number_parameters 642
_refine_ls_number_reflns 9775
_refine_ls_number_restraints 0
_refine_ls_restrained_S_all 1.024
_refine_ls_R_factor_all 0.0601
_refine_ls_R_factor_gt 0.0446
_refine_ls_shift/su_max 0.001
_refine_ls_shift/su_mean 0.000
_refine_ls_structure_factor_coef Fsqd
_refine_ls_weighting_details 'calc w=1/[\s^2^(Fo^2^)+(0.0603P)^2^+1.5048P] where P=(Fo^2^+2Fc^2^)/3'
_refine_ls_weighting_scheme calc
_refine_ls_wR_factor_gt 0.1154
_refine_ls_wR_factor_ref 0.1275
_reflns_number_gt 7666
_reflns_number_total 9775
_reflns_threshold_expression >2sigma(I)
_cod_data_source_file cg500794w_si_001.cif
_cod_data_source_block 5103b
_cod_depositor_comments 'Adding full bibliography for 4511688--4511695.cif.'
_cod_database_code 4511689

loop_
_symmetry_equiv_pos_as_xyz
'x, y, z'
'-x, -y, -z'

loop_
_atom_site_label
_atom_site_type_symbol
_atom_site_fract_x
_atom_site_fract_y
_atom_site_fract_z
_atom_site_U_iso_or_equiv
_atom_site_adp_type
_atom_site_occupancy
_atom_site_symmetry_multiplicity
_atom_site_calc_flag
_atom_site_refinement_flags
_atom_site_disorder_assembly
_atom_site_disorder_group
O1 O 0.29859(9) -0.19378(10) 0.70058(9) 0.0188(2) Uani 1 1 d . . .
H1 H 0.2908 -0.1921 0.6431 0.023 Uiso 1 1 calc R . .
O10 O 0.60096(9) 0.11841(10) 0.76316(9) 0.0204(3) Uani 1 1 d . . .
H10 H 0.6476 0.0973 0.7288 0.024 Uiso 1 1 calc R . .
O3 O -0.05208(9) -0.01696(10) 0.61315(8) 0.0189(2) Uani 1 1 d . . .
H3 H -0.1051 0.0171 0.6310 0.023 Uiso 1 1 calc R . .
O4 O -0.22742(9) 0.13056(9) 0.63587(8) 0.0167(2) Uani 1 1 d . . .
H4 H -0.2580 0.1738 0.5835 0.020 Uiso 1 1 calc R . .
O7 O 0.10345(9) 0.46251(10) 0.58151(9) 0.0197(3) Uani 1 1 d . . .
H7 H 0.0421 0.4676 0.6060 0.024 Uiso 1 1 calc R . .
O6 O -0.11168(9) 0.47109(9) 0.61882(9) 0.0187(2) Uani 1 1 d . . .
H6 H -0.1297 0.4900 0.5595 0.022 Uiso 1 1 calc R . .
O12 O 0.49246(9) -0.22594(10) 0.79309(9) 0.0213(3) Uani 1 1 d . . .
H12 H 0.4376 -0.2368 0.7685 0.026 Uiso 1 1 calc R . .
O5 O -0.24318(9) 0.34972(10) 0.55000(9) 0.0195(3) Uani 1 1 d . . .
H5 H -0.2547 0.4178 0.5371 0.023 Uiso 1 1 calc R . .
O9 O 0.45780(9) 0.29832(11) 0.65004(9) 0.0233(3) Uani 1 1 d . . .
H9 H 0.4983 0.2484 0.6917 0.028 Uiso 1 1 calc R . .
O2 O 0.13967(9) -0.10981(10) 0.57030(8) 0.0199(3) Uani 1 1 d . . .
H2 H 0.0890 -0.0724 0.5320 0.024 Uiso 1 1 calc R . .
O8 O 0.30202(10) 0.42921(10) 0.52511(9) 0.0215(3) Uani 1 1 d . . .
H8 H 0.3634 0.4038 0.5125 0.026 Uiso 1 1 calc R . .
O11 O 0.63870(10) -0.07230(11) 0.73347(10) 0.0248(3) Uani 1 1 d . . .
H11 H 0.6525 -0.1393 0.7423 0.030 Uiso 1 1 calc R . .
O1D O 0.63950(10) 0.21057(11) 0.47825(10) 0.0259(3) Uani 1 1 d . . .
H1D H 0.5991 0.2705 0.4624 0.031 Uiso 1 1 calc R . .
C7 C -0.09655(12) 0.00450(13) 0.80338(12) 0.0150(3) Uani 1 1 d . . .
H13 H -0.1538 -0.0181 0.7717 0.018 Uiso 1 1 calc R . .
C9 C -0.17558(12) 0.30226(13) 0.62929(12) 0.0156(3) Uani 1 1 d . . .
C16 C 0.27951(13) 0.37640(13) 0.62308(12) 0.0165(3) Uani 1 1 d . . .
C23 C 0.54613(13) -0.05563(14) 0.78116(12) 0.0180(3) Uani 1 1 d . . .
C2 C 0.12195(13) -0.10266(13) 0.66095(12) 0.0161(3) Uani 1 1 d . . .
C15 C 0.17470(13) 0.39390(13) 0.65371(12) 0.0154(3) Uani 1 1 d . . .
C10 C -0.11131(13) 0.35872(13) 0.66509(12) 0.0155(3) Uani 1 1 d . . .
C12 C -0.04190(12) 0.18928(13) 0.79094(12) 0.0149(3) Uani 1 1 d . . .
H15 H 0.0032 0.1508 0.8468 0.018 Uiso 1 1 calc R . .
C14 C 0.02935(12) 0.36459(13) 0.78345(12) 0.0147(3) Uani 1 1 d . . .
H14 H 0.0050 0.4448 0.7498 0.018 Uiso 1 1 calc R . .
C20 C 0.14524(12) 0.34418(13) 0.75180(12) 0.0147(3) Uani 1 1 d . . .
C26 C 0.36090(12) -0.00562(13) 0.87379(11) 0.0153(3) Uani 1 1 d . . .
H26 H 0.2969 0.0120 0.9049 0.018 Uiso 1 1 calc R . .
C27 C 0.43558(13) 0.06956(13) 0.84370(12) 0.0154(3) Uani 1 1 d . . .
C19 C 0.22558(13) 0.27567(13) 0.81718(12) 0.0154(3) Uani 1 1 d . . .
H19 H 0.2073 0.2409 0.8843 0.018 Uiso 1 1 calc R . .
C25 C 0.37666(13) -0.10597(14) 0.85994(12) 0.0163(3) Uani 1 1 d . . .
C8 C -0.16888(12) 0.18822(13) 0.67424(12) 0.0149(3) Uani 1 1 d . . .
C3 C 0.02543(13) -0.05567(13) 0.68664(12) 0.0153(3) Uani 1 1 d . . .
C11 C -0.04412(12) 0.30290(13) 0.74690(12) 0.0145(3) Uani 1 1 d . . .
C21 C 0.41727(13) 0.17877(13) 0.85987(12) 0.0158(3) Uani 1 1 d . . .
H21 H 0.4857 0.2126 0.8424 0.019 Uiso 1 1 calc R . .
C5 C 0.09708(13) -0.09274(13) 0.84667(12) 0.0153(3) Uani 1 1 d . . .
H16 H 0.0887 -0.0891 0.9105 0.018 Uiso 1 1 calc R . .
C17 C 0.35744(13) 0.30773(13) 0.68957(12) 0.0167(3) Uani 1 1 d . . .
C13 C -0.10341(12) 0.12998(13) 0.75606(12) 0.0143(3) Uani 1 1 d . . .
C6 C 0.19515(13) -0.14094(13) 0.82309(12) 0.0154(3) Uani 1 1 d . . .
C1 C 0.20578(13) -0.14568(13) 0.72909(12) 0.0164(3) Uani 1 1 d . . .
C31 C 0.39478(14) 0.16211(14) 0.96794(12) 0.0197(3) Uani 1 1 d . . .
H31A H 0.3295 0.1263 0.9886 0.030 Uiso 1 1 calc R . .
H31B H 0.3848 0.2335 0.9757 0.030 Uiso 1 1 calc R . .
H31C H 0.4557 0.1158 1.0087 0.030 Uiso 1 1 calc R . .
C4 C 0.01088(12) -0.04976(13) 0.78016(12) 0.0146(3) Uani 1 1 d . . .
C22 C 0.52752(13) 0.04332(14) 0.79649(12) 0.0166(3) Uani 1 1 d . . .
C28 C 0.29180(13) -0.18552(14) 0.89285(12) 0.0167(3) Uani 1 1 d . . .
H28 H 0.3243 -0.2556 0.8855 0.020 Uiso 1 1 calc R . .
C30 C 0.01647(13) 0.33860(14) 0.89448(12) 0.0183(3) Uani 1 1 d . . .
H30A H 0.0678 0.3750 0.9167 0.027 Uiso 1 1 calc R . .
H30B H 0.0303 0.2590 0.9297 0.027 Uiso 1 1 calc R . .
H30C H -0.0569 0.3652 0.9080 0.027 Uiso 1 1 calc R . .
C18 C 0.33133(13) 0.25605(13) 0.78841(12) 0.0153(3) Uani 1 1 d . . .
C32 C 0.26421(14) -0.21317(15) 1.00191(12) 0.0208(4) Uani 1 1 d . . .
H32A H 0.2104 -0.2647 1.0207 0.031 Uiso 1 1 calc R . .
H32B H 0.2353 -0.1458 1.0128 0.031 Uiso 1 1 calc R . .
H32C H 0.3293 -0.2467 1.0420 0.031 Uiso 1 1 calc R . .
C29 C -0.12213(13) -0.03231(14) 0.91331(12) 0.0185(3) Uani 1 1 d . . .
H29A H -0.0692 -0.0093 0.9469 0.028 Uiso 1 1 calc R . .
H29B H -0.1193 -0.1125 0.9411 0.028 Uiso 1 1 calc R . .
H29C H -0.1943 0.0013 0.9223 0.028 Uiso 1 1 calc R . .
C24 C 0.47074(13) -0.12963(14) 0.81278(12) 0.0170(3) Uani 1 1 d . . .
C1D C 0.5760(2) 0.1225(3) 0.50514(18) 0.0618(9) Uani 1 1 d . . .
H1D1 H 0.6223 0.0526 0.5339 0.093 Uiso 1 1 calc R . .
H1D2 H 0.5396 0.1236 0.4465 0.093 Uiso 1 1 calc R . .
H1D3 H 0.5223 0.1305 0.5535 0.093 Uiso 1 1 calc R . .
O1B O 0.00035(9) 0.29113(10) 0.43820(9) 0.0209(3) Uani 1 1 d . . .
C1B C -0.01722(14) 0.32367(14) 0.33918(13) 0.0196(3) Uani 1 1 d . . .
O2B O 0.24859(12) 0.26169(13) 0.25370(11) 0.0396(4) Uani 1 1 d . . .
C13B C 0.09889(13) 0.23801(14) 0.47649(13) 0.0190(3) Uani 1 1 d . . .
C12B C 0.10710(14) 0.19819(14) 0.57847(13) 0.0210(4) Uani 1 1 d . . .
H12B H 0.0472 0.2096 0.6171 0.025 Uiso 1 1 calc R . .
C11B C 0.20271(15) 0.14208(15) 0.62304(14) 0.0233(4) Uani 1 1 d . . .
H11B H 0.2088 0.1140 0.6928 0.028 Uiso 1 1 calc R . .
C6B C 0.06431(15) 0.31317(14) 0.27395(13) 0.0224(4) Uani 1 1 d . . .
C2B C -0.12178(14) 0.36789(14) 0.30671(14) 0.0230(4) Uani 1 1 d . . .
H2B H -0.1761 0.3755 0.3519 0.028 Uiso 1 1 calc R . .
C4B C -0.06560(17) 0.38922(16) 0.14098(14) 0.0288(4) Uani 1 1 d . . .
H4B H -0.0830 0.4110 0.0732 0.035 Uiso 1 1 calc R . .
C8B C 0.18573(15) 0.22419(15) 0.41752(14) 0.0243(4) Uani 1 1 d . . .
C7B C 0.17320(16) 0.26622(15) 0.31038(14) 0.0270(4) Uani 1 1 d . . .
C3B C -0.14510(16) 0.40038(15) 0.20783(14) 0.0267(4) Uani 1 1 d . . .
H3B H -0.2162 0.4308 0.1848 0.032 Uiso 1 1 calc R . .
C5B C 0.03781(17) 0.34661(16) 0.17348(14) 0.0284(4) Uani 1 1 d . . .
H5B H 0.0918 0.3397 0.1278 0.034 Uiso 1 1 calc R . .
C9B C 0.28297(16) 0.16768(19) 0.46520(16) 0.0354(5) Uani 1 1 d . . .
H9B H 0.3439 0.1581 0.4270 0.042 Uiso 1 1 calc R . .
C10B C 0.29100(16) 0.12620(18) 0.56609(15) 0.0320(4) Uani 1 1 d . . .
H10B H 0.3567 0.0866 0.5972 0.038 Uiso 1 1 calc R . .
O1E O 0.4800(3) 0.3986(4) 0.4287(2) 0.0445(10) Uani 0.691(7) 1 d P A 1
H1E H 0.5276 0.3446 0.4515 0.053 Uiso 0.691(7) 1 calc PR A 1
C1E C 0.3677(3) 0.5106(3) 0.2869(2) 0.0421(11) Uani 0.691(7) 1 d P A 1
H1E1 H 0.3040 0.4863 0.3257 0.063 Uiso 0.691(7) 1 calc PR A 1
H1E2 H 0.3540 0.5240 0.2175 0.063 Uiso 0.691(7) 1 calc PR A 1
H1E3 H 0.3837 0.5786 0.2933 0.063 Uiso 0.691(7) 1 calc PR A 1
C3E C 0.5633(3) 0.4593(4) 0.2639(3) 0.0274(8) Uani 0.691(7) 1 d P A 1
H3E1 H 0.6248 0.4023 0.2881 0.041 Uiso 0.691(7) 1 calc PR A 1
H3E2 H 0.5793 0.5273 0.2701 0.041 Uiso 0.691(7) 1 calc PR A 1
H3E3 H 0.5497 0.4724 0.1946 0.041 Uiso 0.691(7) 1 calc PR A 1
C2E C 0.4638(2) 0.4215(3) 0.3246(2) 0.0303(9) Uani 0.691(7) 1 d P A 1
H2E H 0.4473 0.3530 0.3163 0.036 Uiso 0.691(7) 1 calc PR A 1
O1C O 0.44374(17) 0.41403(16) 0.04666(15) 0.0670(6) Uani 1 1 d . . .
H1C H 0.4557 0.3459 0.0841 0.080 Uiso 1 1 d . . .
C1C C 0.3308(3) 0.4433(2) 0.0330(2) 0.0621(8) Uani 1 1 d . . .
H1C1 H 0.2938 0.4003 0.0922 0.093 Uiso 1 1 calc R . .
H1C2 H 0.3079 0.4279 -0.0236 0.093 Uiso 1 1 calc R . .
H1C3 H 0.3127 0.5217 0.0210 0.093 Uiso 1 1 calc R . .
O2E O 0.5011(7) 0.4354(6) 0.4195(6) 0.036(2) Uiso 0.309(7) 1 d P A 2
H2E1 H 0.5292 0.4824 0.4336 0.044 Uiso 0.309(7) 1 calc PR A 2
C4E C 0.3795(9) 0.4196(10) 0.3058(9) 0.072(4) Uiso 0.309(7) 1 d P A 2
H4E1 H 0.3178 0.4215 0.3489 0.108 Uiso 0.309(7) 1 calc PR A 2
H4E2 H 0.4089 0.3431 0.3182 0.108 Uiso 0.309(7) 1 calc PR A 2
H4E3 H 0.3563 0.4554 0.2368 0.108 Uiso 0.309(7) 1 calc PR A 2
C5E C 0.4651(8) 0.4795(10) 0.3266(7) 0.052(3) Uiso 0.309(7) 1 d P A 2
H5E H 0.4371 0.5587 0.3104 0.062 Uiso 0.309(7) 1 calc PR A 2
C6E C 0.563(2) 0.469(3) 0.262(2) 0.167(12) Uiso 0.309(7) 1 d P A 2
H6E1 H 0.6197 0.5081 0.2731 0.251 Uiso 0.309(7) 1 calc PR A 2
H6E2 H 0.5417 0.5011 0.1921 0.251 Uiso 0.309(7) 1 calc PR A 2
H6E3 H 0.5909 0.3913 0.2783 0.251 Uiso 0.309(7) 1 calc PR A 2

loop_
_atom_site_aniso_label
_atom_site_aniso_U_11
_atom_site_aniso_U_22
_atom_site_aniso_U_33
_atom_site_aniso_U_23
_atom_site_aniso_U_13
_atom_site_aniso_U_12
O1 0.0160(6) 0.0250(6) 0.0167(6) -0.0107(5) -0.0011(4) 0.0020(5)
O10 0.0142(6) 0.0217(6) 0.0246(6) -0.0079(5) 0.0046(5) -0.0030(5)
O3 0.0158(6) 0.0241(6) 0.0163(6) -0.0083(5) -0.0029(4) 0.0032(5)
O4 0.0146(5) 0.0185(6) 0.0162(6) -0.0053(5) -0.0034(4) -0.0012(5)
O7 0.0142(6) 0.0212(6) 0.0189(6) -0.0030(5) -0.0023(4) 0.0027(5)
O6 0.0195(6) 0.0148(6) 0.0170(6) -0.0004(5) -0.0027(5) -0.0005(5)
O12 0.0161(6) 0.0229(6) 0.0287(7) -0.0146(5) -0.0024(5) 0.0005(5)
O5 0.0191(6) 0.0168(6) 0.0198(6) -0.0037(5) -0.0065(5) 0.0005(5)
O9 0.0149(6) 0.0280(7) 0.0187(6) -0.0009(5) 0.0018(5) 0.0034(5)
O2 0.0185(6) 0.0248(6) 0.0154(6) -0.0079(5) -0.0029(5) 0.0039(5)
O8 0.0176(6) 0.0225(6) 0.0168(6) -0.0008(5) 0.0037(5) 0.0037(5)
O11 0.0177(6) 0.0264(7) 0.0333(7) -0.0153(6) 0.0078(5) -0.0019(5)
O1D 0.0181(6) 0.0348(7) 0.0254(7) -0.0134(6) -0.0033(5) 0.0027(5)
C7 0.0131(7) 0.0156(8) 0.0157(8) -0.0048(6) -0.0004(6) -0.0020(6)
C9 0.0125(7) 0.0184(8) 0.0137(8) -0.0042(6) -0.0004(6) 0.0010(6)
C16 0.0187(8) 0.0146(8) 0.0150(8) -0.0039(6) 0.0022(6) -0.0034(6)
C23 0.0132(7) 0.0231(9) 0.0165(8) -0.0070(7) -0.0008(6) 0.0018(6)
C2 0.0184(8) 0.0149(8) 0.0152(8) -0.0055(6) 0.0006(6) -0.0031(6)
C15 0.0145(8) 0.0132(7) 0.0171(8) -0.0041(6) -0.0029(6) -0.0004(6)
C10 0.0144(7) 0.0143(8) 0.0157(8) -0.0034(6) 0.0025(6) -0.0008(6)
C12 0.0126(7) 0.0174(8) 0.0130(7) -0.0042(6) 0.0009(6) -0.0004(6)
C14 0.0133(7) 0.0144(7) 0.0149(8) -0.0039(6) -0.0003(6) -0.0007(6)
C20 0.0135(7) 0.0142(7) 0.0172(8) -0.0066(6) 0.0001(6) -0.0018(6)
C26 0.0117(7) 0.0195(8) 0.0134(7) -0.0048(6) -0.0018(6) 0.0007(6)
C27 0.0141(7) 0.0166(8) 0.0134(7) -0.0037(6) -0.0033(6) 0.0013(6)
C19 0.0168(8) 0.0143(8) 0.0151(8) -0.0050(6) 0.0006(6) -0.0030(6)
C25 0.0132(7) 0.0187(8) 0.0154(8) -0.0047(6) -0.0036(6) -0.0004(6)
C8 0.0108(7) 0.0187(8) 0.0161(8) -0.0071(6) 0.0021(6) -0.0031(6)
C3 0.0139(7) 0.0139(7) 0.0169(8) -0.0036(6) -0.0033(6) -0.0017(6)
C11 0.0123(7) 0.0163(8) 0.0146(8) -0.0055(6) 0.0009(6) -0.0013(6)
C21 0.0132(7) 0.0162(8) 0.0168(8) -0.0047(6) -0.0012(6) -0.0009(6)
C5 0.0167(8) 0.0139(8) 0.0149(8) -0.0043(6) 0.0001(6) -0.0038(6)
C17 0.0139(7) 0.0165(8) 0.0189(8) -0.0059(6) 0.0013(6) -0.0011(6)
C13 0.0123(7) 0.0152(8) 0.0147(7) -0.0048(6) 0.0026(6) -0.0011(6)
C6 0.0150(8) 0.0129(7) 0.0176(8) -0.0045(6) -0.0012(6) -0.0024(6)
C1 0.0148(8) 0.0143(8) 0.0199(8) -0.0060(6) 0.0010(6) -0.0022(6)
C31 0.0196(8) 0.0224(9) 0.0171(8) -0.0077(7) -0.0037(6) 0.0007(7)
C4 0.0143(7) 0.0120(7) 0.0167(8) -0.0040(6) 0.0009(6) -0.0028(6)
C22 0.0135(7) 0.0196(8) 0.0150(8) -0.0038(6) -0.0021(6) -0.0029(6)
C28 0.0149(8) 0.0161(8) 0.0184(8) -0.0060(6) -0.0018(6) 0.0003(6)
C30 0.0183(8) 0.0199(8) 0.0172(8) -0.0074(7) 0.0000(6) -0.0023(7)
C18 0.0150(7) 0.0150(8) 0.0162(8) -0.0059(6) -0.0018(6) -0.0017(6)
C32 0.0187(8) 0.0220(9) 0.0181(8) -0.0030(7) -0.0027(6) -0.0023(7)
C29 0.0168(8) 0.0190(8) 0.0169(8) -0.0037(7) 0.0024(6) -0.0016(6)
C24 0.0150(8) 0.0178(8) 0.0183(8) -0.0078(7) -0.0043(6) 0.0022(6)
C1D 0.0539(16) 0.110(2) 0.0323(13) -0.0235(14) 0.0072(11) -0.0582(17)
O1B 0.0166(6) 0.0242(6) 0.0220(6) -0.0091(5) 0.0015(5) -0.0009(5)
C1B 0.0233(9) 0.0153(8) 0.0213(9) -0.0073(7) 0.0009(7) -0.0048(7)
O2B 0.0352(8) 0.0427(9) 0.0268(7) -0.0036(6) 0.0108(6) 0.0151(7)
C13B 0.0170(8) 0.0158(8) 0.0255(9) -0.0090(7) 0.0013(7) -0.0028(6)
C12B 0.0205(8) 0.0217(9) 0.0241(9) -0.0117(7) 0.0047(7) -0.0053(7)
C11B 0.0252(9) 0.0220(9) 0.0230(9) -0.0076(7) 0.0001(7) -0.0057(7)
C6B 0.0265(9) 0.0173(8) 0.0229(9) -0.0077(7) 0.0016(7) -0.0006(7)
C2B 0.0219(9) 0.0190(9) 0.0289(10) -0.0085(7) 0.0011(7) -0.0059(7)
C4B 0.0397(11) 0.0232(9) 0.0230(9) -0.0071(8) -0.0045(8) -0.0051(8)
C8B 0.0220(9) 0.0243(9) 0.0244(9) -0.0079(7) 0.0029(7) 0.0008(7)
C7B 0.0287(10) 0.0225(9) 0.0259(10) -0.0070(8) 0.0053(8) 0.0041(8)
C3B 0.0265(9) 0.0207(9) 0.0319(10) -0.0070(8) -0.0056(8) -0.0051(7)
C5B 0.0379(11) 0.0232(9) 0.0229(9) -0.0087(8) 0.0039(8) -0.0001(8)
C9B 0.0235(10) 0.0443(12) 0.0309(11) -0.0097(9) 0.0055(8) 0.0083(9)
C10B 0.0221(9) 0.0366(11) 0.0317(11) -0.0082(9) -0.0018(8) 0.0045(8)
O1E 0.0327(16) 0.060(2) 0.0219(13) -0.0028(14) 0.0034(10) 0.0256(17)
C1E 0.0270(17) 0.062(3) 0.0354(18) -0.0199(17) -0.0027(13) 0.0086(15)
C3E 0.0164(13) 0.0405(18) 0.0322(16) -0.0206(13) 0.0077(11) -0.0083(11)
C2E 0.0215(15) 0.044(2) 0.0281(15) -0.0176(14) 0.0016(11) -0.0007(13)
O1C 0.0730(14) 0.0512(11) 0.0593(12) 0.0081(9) -0.0205(10) -0.0234(10)
C1C 0.076(2) 0.0486(16) 0.0495(16) -0.0058(13) -0.0120(14) 0.0034(14)

loop_
_atom_type_symbol
_atom_type_description
_atom_type_scat_dispersion_real
_atom_type_scat_dispersion_imag
_atom_type_scat_source
C C 0.0033 0.0016 'International Tables Vol C Tables 4.2.6.8 and 6.1.1.4'
H H 0.0000 0.0000 'International Tables Vol C Tables 4.2.6.8 and 6.1.1.4'
O O 0.0106 0.0060 'International Tables Vol C Tables 4.2.6.8 and 6.1.1.4'

loop_
_geom_angle_atom_site_label_1
_geom_angle_atom_site_label_2
_geom_angle_atom_site_label_3
_geom_angle
C1 O1 H1 109.5
C22 O10 H10 109.5
C3 O3 H3 109.5
C8 O4 H4 109.5
C15 O7 H7 109.5
C10 O6 H6 109.5
C24 O12 H12 109.5
C9 O5 H5 109.5
C17 O9 H9 109.5
C2 O2 H2 109.5
C16 O8 H8 109.5
C23 O11 H11 109.5
C1D O1D H1D 109.5
C4 C7 C29 113.98(13)
C4 C7 C13 110.71(13)
C29 C7 C13 111.28(13)
C4 C7 H13 106.8
C29 C7 H13 106.8
C13 C7 H13 106.8
O5 C9 C8 116.17(14)
O5 C9 C10 124.88(15)
C8 C9 C10 118.91(14)
O8 C16 C17 121.99(15)
O8 C16 C15 117.52(14)
C17 C16 C15 120.48(15)
O11 C23 C24 124.19(15)
O11 C23 C22 116.33(15)
C24 C23 C22 119.46(15)
O2 C2 C3 122.98(14)
O2 C2 C1 117.05(14)
C3 C2 C1 119.96(15)
O7 C15 C16 115.74(14)
O7 C15 C20 123.05(14)
C16 C15 C20 121.21(15)
O6 C10 C9 120.34(14)
O6 C10 C11 118.81(14)
C9 C10 C11 120.83(15)
C13 C12 C11 122.45(15)
C13 C12 H15 118.8
C11 C12 H15 118.8
C20 C14 C11 110.56(13)
C20 C14 C30 113.95(13)
C11 C14 C30 111.18(13)
C20 C14 H14 106.9
C11 C14 H14 106.9
C30 C14 H14 106.9
C15 C20 C19 117.02(14)
C15 C20 C14 120.13(14)
C19 C20 C14 122.85(14)
C27 C26 C25 122.43(15)
C27 C26 H26 118.8
C25 C26 H26 118.8
C22 C27 C26 117.91(15)
C22 C27 C21 120.34(14)
C26 C27 C21 121.73(14)
C18 C19 C20 123.03(15)
C18 C19 H19 118.5
C20 C19 H19 118.5
C26 C25 C24 117.85(15)
C26 C25 C28 120.73(14)
C24 C25 C28 121.40(15)
O4 C8 C13 118.66(14)
O4 C8 C9 119.49(14)
C13 C8 C9 121.84(15)
O3 C3 C2 114.60(14)
O3 C3 C4 124.32(14)
C2 C3 C4 121.08(14)
C12 C11 C10 118.28(15)
C12 C11 C14 121.05(14)
C10 C11 C14 120.59(14)
C18 C21 C27 109.45(13)
C18 C21 C31 114.28(13)
C27 C21 C31 111.73(13)
C18 C21 H21 107.0
C27 C21 H21 107.0
C31 C21 H21 107.0
C6 C5 C4 122.69(15)
C6 C5 H16 118.7
C4 C5 H16 118.7
O9 C17 C16 114.64(14)
O9 C17 C18 125.17(15)
C16 C17 C18 120.18(15)
C8 C13 C12 117.64(15)
C8 C13 C7 120.79(14)
C12 C13 C7 121.53(14)
C1 C6 C5 117.75(14)
C1 C6 C28 118.26(14)
C5 C6 C28 123.97(15)
O1 C1 C2 117.52(14)
O1 C1 C6 121.53(14)
C2 C1 C6 120.95(15)
C21 C31 H31A 109.5
C21 C31 H31B 109.5
H31A C31 H31B 109.5
C21 C31 H31C 109.5
H31A C31 H31C 109.5
H31B C31 H31C 109.5
C3 C4 C5 117.57(14)
C3 C4 C7 118.57(14)
C5 C4 C7 123.85(14)
O10 C22 C27 118.82(15)
O10 C22 C23 119.76(15)
C27 C22 C23 121.42(15)
C6 C28 C25 109.57(13)
C6 C28 C32 114.51(14)
C25 C28 C32 111.60(13)
C6 C28 H28 106.9
C25 C28 H28 106.9
C32 C28 H28 106.9
C14 C30 H30A 109.5
C14 C30 H30B 109.5
H30A C30 H30B 109.5
C14 C30 H30C 109.5
H30A C30 H30C 109.5
H30B C30 H30C 109.5
C19 C18 C17 118.08(14)
C19 C18 C21 122.45(14)
C17 C18 C21 119.45(14)
C28 C32 H32A 109.5
C28 C32 H32B 109.5
H32A C32 H32B 109.5
C28 C32 H32C 109.5
H32A C32 H32C 109.5
H32B C32 H32C 109.5
C7 C29 H29A 109.5
C7 C29 H29B 109.5
H29A C29 H29B 109.5
C7 C29 H29C 109.5
H29A C29 H29C 109.5
H29B C29 H29C 109.5
C23 C24 O12 116.84(14)
C23 C24 C25 120.91(15)
O12 C24 C25 122.23(15)
O1D C1D H1D1 109.5
O1D C1D H1D2 109.5
H1D1 C1D H1D2 109.5
O1D C1D H1D3 109.5
H1D1 C1D H1D3 109.5
H1D2 C1D H1D3 109.5
C1B O1B C13B 119.16(13)
O1B C1B C2B 116.02(16)
O1B C1B C6B 122.39(16)
C2B C1B C6B 121.59(17)
O1B C13B C12B 115.63(15)
O1B C13B C8B 122.60(16)
C12B C13B C8B 121.77(16)
C11B C12B C13B 119.39(16)
C11B C12B H12B 120.3
C13B C12B H12B 120.3
C12B C11B C10B 120.24(17)
C12B C11B H11B 119.9
C10B C11B H11B 119.9
C1B C6B C5B 118.24(17)
C1B C6B C7B 120.27(16)
C5B C6B C7B 121.48(17)
C3B C2B C1B 118.80(17)
C3B C2B H2B 120.6
C1B C2B H2B 120.6
C5B C4B C3B 119.92(18)
C5B C4B H4B 120.0
C3B C4B H4B 120.0
C13B C8B C9B 117.54(17)
C13B C8B C7B 119.99(16)
C9B C8B C7B 122.47(17)
O2B C7B C6B 121.73(18)
O2B C7B C8B 123.11(18)
C6B C7B C8B 115.15(16)
C2B C3B C4B 120.93(18)
C2B C3B H3B 119.5
C4B C3B H3B 119.5
C4B C5B C6B 120.51(18)
C4B C5B H5B 119.7
C6B C5B H5B 119.7
C10B C9B C8B 120.98(18)
C10B C9B H9B 119.5
C8B C9B H9B 119.5
C9B C10B C11B 120.07(18)
C9B C10B H10B 120.0
C11B C10B H10B 120.0
C2E C1E H1E1 109.5
C2E C1E H1E2 109.5
H1E1 C1E H1E2 109.5
C2E C1E H1E3 109.5
H1E1 C1E H1E3 109.5
H1E2 C1E H1E3 109.5
C2E C3E H3E1 109.5
C2E C3E H3E2 109.5
H3E1 C3E H3E2 109.5
C2E C3E H3E3 109.5
H3E1 C3E H3E3 109.5
H3E2 C3E H3E3 109.5
O1E C2E C3E 112.0(3)
O1E C2E C1E 108.9(3)
C3E C2E C1E 109.5(3)
O1E C2E H2E 108.8
C3E C2E H2E 108.8
C1E C2E H2E 108.8
C1C O1C H1C 108.3
O1C C1C H1C1 109.5
O1C C1C H1C2 109.5
H1C1 C1C H1C2 109.5
O1C C1C H1C3 109.5
H1C1 C1C H1C3 109.5
H1C2 C1C H1C3 109.5
C5E O2E H2E1 109.5
C5E C4E H4E1 109.5
C5E C4E H4E2 109.5
H4E1 C4E H4E2 109.5
C5E C4E H4E3 109.5
H4E1 C4E H4E3 109.5
H4E2 C4E H4E3 109.5
O2E C5E C4E 113.1(9)
O2E C5E C6E 105.9(14)
C4E C5E C6E 107.9(14)
O2E C5E H5E 109.9
C4E C5E H5E 109.9
C6E C5E H5E 109.9
C5E C6E H6E1 109.5
C5E C6E H6E2 109.5
H6E1 C6E H6E2 109.5
C5E C6E H6E3 109.5
H6E1 C6E H6E3 109.5
H6E2 C6E H6E3 109.5

loop_
_geom_bond_atom_site_label_1
_geom_bond_atom_site_label_2
_geom_bond_distance
O1 C1 1.3751(19)
O1 H1 0.8400
O10 C22 1.383(2)
O10 H10 0.8400
O3 C3 1.3825(19)
O3 H3 0.8400
O4 C8 1.3850(19)
O4 H4 0.8400
O7 C15 1.3774(19)
O7 H7 0.8400
O6 C10 1.3846(19)
O6 H6 0.8400
O12 C24 1.392(2)
O12 H12 0.8400
O5 C9 1.3645(19)
O5 H5 0.8400
O9 C17 1.3729(19)
O9 H9 0.8400
O2 C2 1.3665(19)
O2 H2 0.8400
O8 C16 1.3776(19)
O8 H8 0.8400
O11 C23 1.363(2)
O11 H11 0.8400
O1D C1D 1.420(3)
O1D H1D 0.8400
C7 C4 1.527(2)
C7 C29 1.529(2)
C7 C13 1.534(2)
C7 H13 1.0000
C9 C8 1.396(2)
C9 C10 1.396(2)
C16 C17 1.386(2)
C16 C15 1.389(2)
C23 C24 1.390(2)
C23 C22 1.391(2)
C2 C3 1.388(2)
C2 C1 1.391(2)
C15 C20 1.396(2)
C10 C11 1.398(2)
C12 C13 1.394(2)
C12 C11 1.394(2)
C12 H15 0.9500
C14 C20 1.527(2)
C14 C11 1.531(2)
C14 C30 1.534(2)
C14 H14 1.0000
C20 C19 1.398(2)
C26 C27 1.393(2)
C26 C25 1.397(2)
C26 H26 0.9500
C27 C22 1.389(2)
C27 C21 1.528(2)
C19 C18 1.395(2)
C19 H19 0.9500
C25 C24 1.399(2)
C25 C28 1.531(2)
C8 C13 1.391(2)
C3 C4 1.397(2)
C21 C18 1.522(2)
C21 C31 1.529(2)
C21 H21 1.0000
C5 C6 1.399(2)
C5 C4 1.399(2)
C5 H16 0.9500
C17 C18 1.397(2)
C6 C1 1.395(2)
C6 C28 1.526(2)
C31 H31A 0.9800
C31 H31B 0.9800
C31 H31C 0.9800
C28 C32 1.532(2)
C28 H28 1.0000
C30 H30A 0.9800
C30 H30B 0.9800
C30 H30C 0.9800
C32 H32A 0.9800
C32 H32B 0.9800
C32 H32C 0.9800
C29 H29A 0.9800
C29 H29B 0.9800
C29 H29C 0.9800
C1D H1D1 0.9800
C1D H1D2 0.9800
C1D H1D3 0.9800
O1B C1B 1.366(2)
O1B C13B 1.370(2)
C1B C2B 1.391(3)
C1B C6B 1.396(2)
O2B C7B 1.240(2)
C13B C12B 1.388(2)
C13B C8B 1.395(2)
C12B C11B 1.375(3)
C12B H12B 0.9500
C11B C10B 1.397(3)
C11B H11B 0.9500
C6B C5B 1.408(3)
C6B C7B 1.460(3)
C2B C3B 1.378(3)
C2B H2B 0.9500
C4B C5B 1.375(3)
C4B C3B 1.398(3)
C4B H4B 0.9500
C8B C9B 1.408(3)
C8B C7B 1.462(3)
C3B H3B 0.9500
C5B H5B 0.9500
C9B C10B 1.373(3)
C9B H9B 0.9500
C10B H10B 0.9500
O1E C2E 1.454(4)
O1E H1E 0.8400
C1E C2E 1.533(5)
C1E H1E1 0.9800
C1E H1E2 0.9800
C1E H1E3 0.9800
C3E C2E 1.529(5)
C3E H3E1 0.9800
C3E H3E2 0.9800
C3E H3E3 0.9800
C2E H2E 1.0000
O1C C1C 1.422(4)
O1C H1C 0.8600
C1C H1C1 0.9800
C1C H1C2 0.9800
C1C H1C3 0.9800
O2E C5E 1.335(13)
O2E H2E1 0.8400
C4E C5E 1.514(16)
C4E H4E1 0.9800
C4E H4E2 0.9800
C4E H4E3 0.9800
C5E C6E 1.55(3)
C5E H5E 1.0000
C6E H6E1 0.9800
C6E H6E2 0.9800
C6E H6E3 0.9800

loop_
_geom_torsion_atom_site_label_1
_geom_torsion_atom_site_label_2
_geom_torsion_atom_site_label_3
_geom_torsion_atom_site_label_4
_geom_torsion
O8 C16 C15 O7 0.5(2)
C17 C16 C15 O7 -179.25(14)
O8 C16 C15 C20 -179.55(15)
C17 C16 C15 C20 0.7(2)
O5 C9 C10 O6 -1.0(2)
C8 C9 C10 O6 176.46(14)
O5 C9 C10 C11 -179.82(15)
C8 C9 C10 C11 -2.4(2)
O7 C15 C20 C19 179.46(14)
C16 C15 C20 C19 -0.5(2)
O7 C15 C20 C14 0.1(2)
C16 C15 C20 C14 -179.84(14)
C11 C14 C20 C15 73.50(18)
C30 C14 C20 C15 -160.42(15)
C11 C14 C20 C19 -105.82(17)
C30 C14 C20 C19 20.3(2)
C25 C26 C27 C22 1.4(2)
C25 C26 C27 C21 -179.71(14)
C15 C20 C19 C18 0.1(2)
C14 C20 C19 C18 179.43(15)
C27 C26 C25 C24 -0.9(2)
C27 C26 C25 C28 -179.16(14)
O5 C9 C8 O4 1.5(2)
C10 C9 C8 O4 -176.22(14)
O5 C9 C8 C13 -179.60(14)
C10 C9 C8 C13 2.7(2)
O2 C2 C3 O3 0.3(2)
C1 C2 C3 O3 -179.30(14)
O2 C2 C3 C4 -179.80(15)
C1 C2 C3 C4 0.6(2)
C13 C12 C11 C10 0.4(2)
C13 C12 C11 C14 -176.42(14)
O6 C10 C11 C12 -177.99(14)
C9 C10 C11 C12 0.8(2)
O6 C10 C11 C14 -1.2(2)
C9 C10 C11 C14 177.68(14)
C20 C14 C11 C12 73.85(18)
C30 C14 C11 C12 -53.76(19)
C20 C14 C11 C10 -102.89(17)
C30 C14 C11 C10 129.50(16)
C22 C27 C21 C18 105.65(17)
C26 C27 C21 C18 -73.24(19)
C22 C27 C21 C31 -126.75(16)
C26 C27 C21 C31 54.4(2)
O8 C16 C17 O9 0.8(2)
C15 C16 C17 O9 -179.43(15)
O8 C16 C17 C18 179.76(15)
C15 C16 C17 C18 -0.5(2)
O4 C8 C13 C12 177.43(13)
C9 C8 C13 C12 -1.5(2)
O4 C8 C13 C7 -0.4(2)
C9 C8 C13 C7 -179.32(14)
C11 C12 C13 C8 -0.1(2)
C11 C12 C13 C7 177.72(14)
C4 C7 C13 C8 106.84(16)
C29 C7 C13 C8 -125.32(16)
C4 C7 C13 C12 -70.88(19)
C29 C7 C13 C12 56.96(19)
C4 C5 C6 C1 -0.1(2)
C4 C5 C6 C28 178.13(15)
O2 C2 C1 O1 -1.3(2)
C3 C2 C1 O1 178.36(14)
O2 C2 C1 C6 179.34(14)
C3 C2 C1 C6 -1.0(2)
C5 C6 C1 O1 -178.57(14)
C28 C6 C1 O1 3.1(2)
C5 C6 C1 C2 0.8(2)
C28 C6 C1 C2 -177.57(15)
O3 C3 C4 C5 179.93(14)
C2 C3 C4 C5 0.1(2)
O3 C3 C4 C7 -1.1(2)
C2 C3 C4 C7 179.07(14)
C6 C5 C4 C3 -0.3(2)
C6 C5 C4 C7 -179.24(15)
C29 C7 C4 C3 156.63(14)
C13 C7 C4 C3 -77.01(18)
C29 C7 C4 C5 -24.5(2)
C13 C7 C4 C5 101.91(17)
C26 C27 C22 O10 177.90(14)
C21 C27 C22 O10 -1.0(2)
C26 C27 C22 C23 -1.2(2)
C21 C27 C22 C23 179.82(15)
O11 C23 C22 O10 0.4(2)
C24 C23 C22 O10 -178.48(14)
O11 C23 C22 C27 179.58(15)
C24 C23 C22 C27 0.7(2)
C1 C6 C28 C25 73.38(18)
C5 C6 C28 C25 -104.84(18)
C1 C6 C28 C32 -160.36(15)
C5 C6 C28 C32 21.4(2)
C26 C25 C28 C6 73.05(19)
C24 C25 C28 C6 -105.16(17)
C26 C25 C28 C32 -54.84(19)
C24 C25 C28 C32 126.95(16)
C20 C19 C18 C17 0.1(2)
C20 C19 C18 C21 -178.29(15)
O9 C17 C18 C19 178.92(15)
C16 C17 C18 C19 0.1(2)
O9 C17 C18 C21 -2.6(2)
C16 C17 C18 C21 178.54(15)
C27 C21 C18 C19 102.41(17)
C31 C21 C18 C19 -23.7(2)
C27 C21 C18 C17 -75.95(18)
C31 C21 C18 C17 157.89(15)
O11 C23 C24 O12 -0.5(2)
C22 C23 C24 O12 178.37(14)
O11 C23 C24 C25 -178.97(15)
C22 C23 C24 C25 -0.1(2)
C26 C25 C24 C23 0.2(2)
C28 C25 C24 C23 178.50(15)
C26 C25 C24 O12 -178.18(14)
C28 C25 C24 O12 0.1(2)
C13B O1B C1B C2B 174.26(15)
C13B O1B C1B C6B -5.5(2)
C1B O1B C13B C12B -173.95(15)
C1B O1B C13B C8B 5.9(2)
O1B C13B C12B C11B 178.85(15)
C8B C13B C12B C11B -1.0(3)
C13B C12B C11B C10B 0.6(3)
O1B C1B C6B C5B 178.49(16)
C2B C1B C6B C5B -1.3(3)
O1B C1B C6B C7B -0.1(3)
C2B C1B C6B C7B -179.87(16)
O1B C1B C2B C3B -178.81(15)
C6B C1B C2B C3B 1.0(3)
O1B C13B C8B C9B -179.67(17)
C12B C13B C8B C9B 0.2(3)
O1B C13B C8B C7B -0.6(3)
C12B C13B C8B C7B 179.21(17)
C1B C6B C7B O2B -175.74(18)
C5B C6B C7B O2B 5.7(3)
C1B C6B C7B C8B 5.1(3)
C5B C6B C7B C8B -173.47(17)
C13B C8B C7B O2B 176.11(19)
C9B C8B C7B O2B -4.9(3)
C13B C8B C7B C6B -4.7(3)
C9B C8B C7B C6B 174.27(19)
C1B C2B C3B C4B 0.1(3)
C5B C4B C3B C2B -0.8(3)
C3B C4B C5B C6B 0.5(3)
C1B C6B C5B C4B 0.5(3)
C7B C6B C5B C4B 179.09(18)
C13B C8B C9B C10B 1.1(3)
C7B C8B C9B C10B -177.9(2)
C8B C9B C10B C11B -1.6(3)
C12B C11B C10B C9B 0.7(3)
